data_4003648
loop_
_publ_author_name
'Gao, Hong-Qiang'
'Wei, Wen-Juan'
'Tan, Yu-Hui'
'Tang, Yun-Zhi'

_publ_section_title
;
 Phase Transition and Negative Thermal Expansion in Guanidinium
 Magnesium-Hypophosphite Hybrid Perovskite
;
_journal_name_full 'Chemistry of Materials'
_journal_paper_doi 10.1021/acs.chemmater.0c01654
_journal_year 2020
_chemical_formula_moiety '0.11(H24 Mg4 O24 P12), 0.44(C H6 N3)'
_chemical_formula_sum 'C2 H24 Mg2 N6 O12 P6'
_chemical_formula_weight 558.71
_space_group_crystal_system triclinic
_space_group_IT_number 2
_space_group_name_Hall '-P 1'
_space_group_name_H-M_alt 'P -1'
_atom_sites_solution_hydrogens mixed
_atom_sites_solution_primary direct
_audit_creation_method SHELXL-2014/7
_cell_angle_alpha 105.5807(7)
_cell_angle_beta 90.9377(7)
_cell_angle_gamma 118.5291(8)
_cell_formula_units_Z 2
_cell_length_a 8.97733(8)
_cell_length_b 9.07673(7)
_cell_length_c 15.58040(14)
_cell_measurement_reflns_used 9473
_cell_measurement_temperature 260(2)
_cell_measurement_theta_max 73.6350
_cell_measurement_theta_min 5.6710
_cell_volume 1058.610(19)
_computing_cell_refinement 'CrysAlisPro 1.171.39.28b (Rigaku OD, 2015)'
_computing_data_collection 'CrysAlisPro 1.171.39.28b (Rigaku OD, 2015)'
_computing_data_reduction 'CrysAlisPro 1.171.39.28b (Rigaku OD, 2015)'
_computing_molecular_graphics 'Olex2 (Dolomanov et al., 2009)'
_computing_publication_material 'Olex2 (Dolomanov et al., 2009)'
_computing_structure_refinement 'SHELXL-2014/7 (Sheldrick, 2014)'
_computing_structure_solution 'ShelXT (Sheldrick, 2015)'
_diffrn_ambient_temperature 260(2)
_diffrn_measured_fraction_theta_full 0.993
_diffrn_measured_fraction_theta_max 0.959
_diffrn_measurement_device_type 'XtaLAB AFC12 (RINC): Kappa single'
_diffrn_measurement_method '\w scans'
_diffrn_radiation_type CuK\a
_diffrn_radiation_wavelength 1.54184
_diffrn_reflns_av_R_equivalents 0.0244
_diffrn_reflns_av_unetI/netI 0.0246
_diffrn_reflns_Laue_measured_fraction_full 0.993
_diffrn_reflns_Laue_measured_fraction_max 0.959
_diffrn_reflns_limit_h_max 11
_diffrn_reflns_limit_h_min -10
_diffrn_reflns_limit_k_max 7
_diffrn_reflns_limit_k_min -11
_diffrn_reflns_limit_l_max 19
_diffrn_reflns_limit_l_min -19
_diffrn_reflns_number 10546
_diffrn_reflns_point_group_measured_fraction_full 0.993
_diffrn_reflns_point_group_measured_fraction_max 0.959
_diffrn_reflns_theta_full 67.684
_diffrn_reflns_theta_max 73.816
_diffrn_reflns_theta_min 5.666
_diffrn_source 'fine-focus sealed X-ray tube'
_exptl_absorpt_coefficient_mu 5.929
_exptl_absorpt_correction_T_max 1.00000
_exptl_absorpt_correction_T_min 0.47656
_exptl_absorpt_correction_type multi-scan
_exptl_absorpt_process_details
;
CrysAlisPro 1.171.39.28b (Rigaku Oxford Diffraction, 2015)
Empirical absorption correction using spherical harmonics,
 implemented in SCALE3 ABSPACK scaling algorithm.
;
_exptl_crystal_density_diffrn 1.753
_exptl_crystal_description block
_exptl_crystal_F_000 1062
_refine_diff_density_max 1.177
_refine_diff_density_min -0.639
_refine_diff_density_rms 0.096
_refine_ls_extinction_coef 0.0185(6)
_refine_ls_extinction_expression Fc^*^=kFc[1+0.001xFc^2^\l^3^/sin(2\q)]^-1/4^
_refine_ls_extinction_method 'SHELXL-2014/7 (Sheldrick 2014'
_refine_ls_goodness_of_fit_ref 1.104
_refine_ls_hydrogen_treatment mixed
_refine_ls_matrix_type full
_refine_ls_number_parameters 305
_refine_ls_number_reflns 4134
_refine_ls_number_restraints 0
_refine_ls_restrained_S_all 1.104
_refine_ls_R_factor_all 0.0355
_refine_ls_R_factor_gt 0.0352
_refine_ls_shift/su_max 0.001
_refine_ls_shift/su_mean 0.000
_refine_ls_structure_factor_coef Fsqd
_refine_ls_weighting_details 'w=1/[\s^2^(Fo^2^)+(0.0466P)^2^+1.2427P] where P=(Fo^2^+2Fc^2^)/3'
_refine_ls_weighting_scheme calc
_refine_ls_wR_factor_gt 0.0923
_refine_ls_wR_factor_ref 0.0925
_reflns_Friedel_coverage 0.000
_reflns_number_gt 4119
_reflns_number_total 4134
_reflns_threshold_expression 'I > 2\s(I)'
_cod_data_source_file exp_38_03_260_00.cif
_cod_data_source_block exp_38_03_260_00
_cod_database_code 4003648
_shelx_shelxl_version_number 2014/7
_shelx_space_group_comment
;
The symmetry employed for this shelxl refinement is uniquely defined
by the following loop, which should always be used as a source of
symmetry information in preference to the above space-group names.
They are only intended as comments.
;

loop_
_space_group_symop_operation_xyz
'x, y, z'
'-x, -y, -z'

loop_
_atom_site_label
_atom_site_type_symbol
_atom_site_fract_x
_atom_site_fract_y
_atom_site_fract_z
_atom_site_U_iso_or_equiv
_atom_site_adp_type
_atom_site_occupancy
_atom_site_site_symmetry_order
_atom_site_calc_flag
_atom_site_refinement_flags_posn
_atom_site_refinement_flags_adp
_atom_site_refinement_flags_occupancy
_atom_site_disorder_assembly
_atom_site_disorder_group
P1 P 1.15209(6) 1.22112(7) 0.83688(3) 0.01568(14) Uani 1 1 d . . . . .
P6 P 0.11799(8) 0.73046(7) 0.35880(4) 0.02005(15) Uani 1 1 d . . . . .
P2 P 0.87372(7) 0.71532(7) 0.65604(3) 0.01620(14) Uani 1 1 d . . . . .
P3 P 0.46757(7) 0.70719(8) 0.85644(4) 0.02183(15) Uani 1 1 d . . . . .
P5 P 0.32862(7) 0.85813(7) 0.65740(4) 0.02257(16) Uani 1 1 d . . . . .
P4 P 0.61448(7) 0.25665(7) 0.85780(4) 0.02140(15) Uani 1 1 d . . . . .
Mg3 Mg 0.0000 0.5000 0.5000 0.0106(2) Uani 1 2 d S . P . .
Mg1 Mg 0.73903(8) 0.98364(8) 0.75129(4) 0.01088(16) Uani 1 1 d . . . . .
Mg2 Mg 0.5000 0.5000 1.0000 0.0117(2) Uani 1 2 d S . P . .
O2 O 0.97909(18) 1.05763(19) 0.82190(10) 0.0171(3) Uani 1 1 d . . . . .
O4 O 0.83255(19) 0.55901(19) 0.57477(10) 0.0168(3) Uani 1 1 d . . . . .
O1 O 1.28003(19) 1.26382(19) 0.91624(10) 0.0194(3) Uani 1 1 d . . . . .
O12 O 0.1317(2) 0.89046(19) 0.34060(10) 0.0185(3) Uani 1 1 d . . . . .
O11 O 0.0480(2) 0.6985(2) 0.44280(11) 0.0235(3) Uani 1 1 d . . . . .
O8 O 0.75783(19) 0.22084(19) 0.83376(10) 0.0185(3) Uani 1 1 d . . . . .
O3 O 0.72636(19) 0.74602(19) 0.67853(10) 0.0187(3) Uani 1 1 d . . . . .
O7 O 0.6597(2) 0.4089(2) 0.94131(12) 0.0275(4) Uani 1 1 d . . . . .
O9 O 0.5146(2) 0.9133(2) 0.67128(11) 0.0262(4) Uani 1 1 d . . . . .
O5 O 0.6066(2) 0.8736(2) 0.84455(11) 0.0254(4) Uani 1 1 d . . . . .
O10 O 0.2034(2) 0.6709(2) 0.60533(11) 0.0267(4) Uani 1 1 d . . . . .
O6 O 0.5208(3) 0.6086(3) 0.89865(13) 0.0355(4) Uani 1 1 d . . . . .
N3 N 0.9122(3) 0.7728(3) 0.89635(13) 0.0253(4) Uani 1 1 d . . . . .
H3C H 0.9286 0.8498 0.8699 0.030 Uiso 1 1 calc R U . . .
H3D H 0.8139 0.6777 0.8847 0.030 Uiso 1 1 calc R U . . .
N2 N 1.0150(2) 0.6774(2) 0.99255(13) 0.0207(4) Uani 1 1 d . . . . .
H2C H 0.9183 0.5801 0.9787 0.025 Uiso 1 1 calc R U . . .
H2D H 1.0968 0.6952 1.0307 0.025 Uiso 1 1 calc R U . . .
N1 N 1.1905(3) 0.9468(3) 0.97348(14) 0.0272(4) Uani 1 1 d . . . . .
H1C H 1.2079 1.0244 0.9473 0.033 Uiso 1 1 calc R U . . .
H1D H 1.2718 0.9638 1.0117 0.033 Uiso 1 1 calc R U . . .
C1 C 1.0380(3) 0.8004(3) 0.95491(14) 0.0176(4) Uani 1 1 d . . . . .
N5 N 0.3782(3) 0.4461(3) 0.60452(14) 0.0268(4) Uani 1 1 d . . . . .
H5C H 0.2939 0.4600 0.6218 0.032 Uiso 1 1 calc R U . . .
H5D H 0.4824 0.5295 0.6265 0.032 Uiso 1 1 calc R U . . .
N6 N 0.1865(2) 0.1683(2) 0.51057(13) 0.0211(4) Uani 1 1 d . . . . .
H6C H 0.1026 0.1826 0.5280 0.025 Uiso 1 1 calc R U . . .
H6D H 0.1661 0.0709 0.4714 0.025 Uiso 1 1 calc R U . . .
N4 N 0.4762(3) 0.2702(3) 0.52006(14) 0.0271(4) Uani 1 1 d . . . . .
H4C H 0.4550 0.1706 0.4829 0.033 Uiso 1 1 calc R U . . .
H4D H 0.5809 0.3528 0.5417 0.033 Uiso 1 1 calc R U . . .
C2 C 0.3474(3) 0.2963(3) 0.54414(14) 0.0181(4) Uani 1 1 d . . . . .
H2A H 0.939(4) 0.702(4) 0.726(2) 0.029(7) Uiso 1 1 d . . . . .
H1A H 1.134(3) 1.358(4) 0.8437(18) 0.022(7) Uiso 1 1 d . . . . .
H2B H 1.008(4) 0.858(4) 0.644(2) 0.030(7) Uiso 1 1 d . . . . .
H3A H 0.358(5) 0.742(5) 0.900(2) 0.052(10) Uiso 1 1 d . . . . .
H5A H 0.306(5) 0.969(5) 0.623(2) 0.052(10) Uiso 1 1 d . . . . .
H6A H 0.012(5) 0.582(5) 0.290(3) 0.057(11) Uiso 1 1 d . . . . .
H1B H 1.222(4) 1.210(4) 0.7673(19) 0.027(7) Uiso 1 1 d . . . . .
H4A H 0.479(4) 0.116(4) 0.867(2) 0.033(8) Uiso 1 1 d . . . . .
H4B H 0.552(5) 0.279(5) 0.789(3) 0.058(11) Uiso 1 1 d . . . . .
H3B H 0.368(4) 0.601(5) 0.778(2) 0.046(9) Uiso 1 1 d . . . . .
H6B H 0.265(5) 0.745(5) 0.360(2) 0.051(10) Uiso 1 1 d . . . . .
H5B H 0.285(4) 0.894(4) 0.733(2) 0.040(8) Uiso 1 1 d . . . . .

loop_
_atom_site_aniso_label
_atom_site_aniso_U_11
_atom_site_aniso_U_22
_atom_site_aniso_U_33
_atom_site_aniso_U_23
_atom_site_aniso_U_13
_atom_site_aniso_U_12
P1 0.0132(3) 0.0137(3) 0.0177(3) 0.0048(2) 0.00265(19) 0.0049(2)
P6 0.0300(3) 0.0178(3) 0.0237(3) 0.0120(2) 0.0165(2) 0.0174(2)
P2 0.0156(3) 0.0160(3) 0.0159(3) -0.0011(2) 0.00175(19) 0.0103(2)
P3 0.0177(3) 0.0206(3) 0.0259(3) 0.0132(2) 0.0037(2) 0.0056(2)
P5 0.0137(3) 0.0179(3) 0.0283(3) -0.0053(2) -0.0017(2) 0.0086(2)
P4 0.0164(3) 0.0186(3) 0.0232(3) -0.0071(2) -0.0014(2) 0.0114(2)
Mg3 0.0116(4) 0.0088(4) 0.0113(4) 0.0020(3) 0.0036(3) 0.0055(4)
Mg1 0.0109(3) 0.0087(3) 0.0130(3) 0.0022(2) 0.0039(2) 0.0054(3)
Mg2 0.0126(4) 0.0098(4) 0.0126(4) 0.0024(3) 0.0035(3) 0.0061(4)
O2 0.0133(7) 0.0141(7) 0.0205(7) 0.0044(6) -0.0006(5) 0.0050(6)
O4 0.0173(7) 0.0144(7) 0.0182(7) 0.0008(6) 0.0065(6) 0.0097(6)
O1 0.0146(7) 0.0142(7) 0.0232(8) 0.0019(6) -0.0008(6) 0.0047(6)
O12 0.0261(8) 0.0160(7) 0.0211(7) 0.0102(6) 0.0122(6) 0.0138(6)
O11 0.0338(9) 0.0220(8) 0.0277(8) 0.0155(7) 0.0181(7) 0.0195(7)
O8 0.0183(7) 0.0146(7) 0.0209(7) -0.0003(6) 0.0047(6) 0.0099(6)
O3 0.0160(7) 0.0129(7) 0.0240(8) -0.0011(6) 0.0054(6) 0.0084(6)
O7 0.0182(8) 0.0213(8) 0.0317(9) -0.0095(7) 0.0027(7) 0.0107(7)
O9 0.0152(8) 0.0267(9) 0.0292(9) 0.0002(7) -0.0017(6) 0.0092(7)
O5 0.0298(9) 0.0190(8) 0.0271(8) 0.0121(7) 0.0128(7) 0.0092(7)
O10 0.0191(8) 0.0223(8) 0.0261(8) -0.0039(7) -0.0040(6) 0.0070(7)
O6 0.0393(10) 0.0345(10) 0.0396(10) 0.0250(9) 0.0084(8) 0.0168(9)
N3 0.0261(10) 0.0267(10) 0.0249(10) 0.0124(8) 0.0033(8) 0.0123(9)
N2 0.0204(9) 0.0162(9) 0.0238(9) 0.0066(7) 0.0000(7) 0.0077(8)
N1 0.0258(10) 0.0195(10) 0.0318(11) 0.0095(8) 0.0028(8) 0.0072(8)
C1 0.0222(10) 0.0176(10) 0.0149(9) 0.0022(8) 0.0077(8) 0.0127(9)
N5 0.0202(9) 0.0212(10) 0.0304(10) -0.0028(8) 0.0006(8) 0.0097(8)
N6 0.0179(9) 0.0174(9) 0.0256(9) 0.0027(7) 0.0061(7) 0.0091(8)
N4 0.0200(10) 0.0241(10) 0.0335(11) 0.0022(8) 0.0064(8) 0.0117(8)
C2 0.0210(10) 0.0180(10) 0.0170(10) 0.0072(8) 0.0052(8) 0.0101(9)

loop_
_atom_type_symbol
_atom_type_description
_atom_type_scat_dispersion_real
_atom_type_scat_dispersion_imag
_atom_type_scat_source
C C 0.0181 0.0091 'International Tables Vol C Tables 4.2.6.8 and 6.1.1.4'
H H 0.0000 0.0000 'International Tables Vol C Tables 4.2.6.8 and 6.1.1.4'
N N 0.0311 0.0180 'International Tables Vol C Tables 4.2.6.8 and 6.1.1.4'
O O 0.0492 0.0322 'International Tables Vol C Tables 4.2.6.8 and 6.1.1.4'
P P 0.2955 0.4335 'International Tables Vol C Tables 4.2.6.8 and 6.1.1.4'
Mg Mg 0.1719 0.1771 'International Tables Vol C Tables 4.2.6.8 and 6.1.1.4'

loop_
_geom_angle_atom_site_label_1
_geom_angle_atom_site_label_2
_geom_angle_atom_site_label_3
_geom_angle
_geom_angle_site_symmetry_1
_geom_angle_site_symmetry_3
_geom_angle_publ_flag
O1 P1 O2 115.95(9) . . ?
O1 P1 H1A 109.2(12) . . ?
O2 P1 H1A 110.5(12) . . ?
O1 P1 H1B 107.3(13) . . ?
O2 P1 H1B 110.5(13) . . ?
H1A P1 H1B 102.5(18) . . ?
O11 P6 O12 115.12(8) . . ?
O11 P6 H6A 105.8(16) . . ?
O12 P6 H6A 110.5(16) . . ?
O11 P6 H6B 111.7(16) . . ?
O12 P6 H6B 107.4(17) . . ?
H6A P6 H6B 106(2) . . ?
O3 P2 O4 116.00(9) . . ?
O3 P2 H2A 109.1(13) . . ?
O4 P2 H2A 109.6(13) . . ?
O3 P2 H2B 112.0(13) . . ?
O4 P2 H2B 107.3(13) . . ?
H2A P2 H2B 101.9(18) . . ?
O6 P3 O5 117.33(11) . . ?
O6 P3 H3A 110.8(16) . . ?
O5 P3 H3A 108.8(16) . . ?
O6 P3 H3B 109.1(15) . . ?
O5 P3 H3B 109.4(15) . . ?
H3A P3 H3B 100(2) . . ?
O10 P5 O9 118.14(10) . . ?
O10 P5 H5A 110.6(15) . . ?
O9 P5 H5A 109.5(16) . . ?
O10 P5 H5B 108.3(15) . . ?
O9 P5 H5B 108.9(15) . . ?
H5A P5 H5B 100(2) . . ?
O7 P4 O8 115.62(9) . . ?
O7 P4 H4A 107.7(13) . . ?
O8 P4 H4A 111.6(13) . . ?
O7 P4 H4B 109.9(17) . . ?
O8 P4 H4B 109.2(17) . . ?
H4A P4 H4B 102(2) . . ?
O10 Mg3 O10 180.0 . 2_566 ?
O10 Mg3 O11 87.61(7) . 2_566 ?
O10 Mg3 O11 92.39(7) 2_566 2_566 ?
O10 Mg3 O11 92.39(7) . . ?
O10 Mg3 O11 87.61(7) 2_566 . ?
O11 Mg3 O11 180.0 2_566 . ?
O10 Mg3 O4 89.05(6) . 2_666 ?
O10 Mg3 O4 90.95(6) 2_566 2_666 ?
O11 Mg3 O4 90.06(6) 2_566 2_666 ?
O11 Mg3 O4 89.94(6) . 2_666 ?
O10 Mg3 O4 90.95(6) . 1_455 ?
O10 Mg3 O4 89.05(6) 2_566 1_455 ?
O11 Mg3 O4 89.94(6) 2_566 1_455 ?
O11 Mg3 O4 90.06(6) . 1_455 ?
O4 Mg3 O4 180.0 2_666 1_455 ?
O5 Mg1 O9 92.21(7) . . ?
O5 Mg1 O12 175.81(7) . 2_676 ?
O9 Mg1 O12 86.23(7) . 2_676 ?
O5 Mg1 O3 91.57(7) . . ?
O9 Mg1 O3 90.61(7) . . ?
O12 Mg1 O3 92.34(6) 2_676 . ?
O5 Mg1 O2 92.93(7) . . ?
O9 Mg1 O2 174.55(7) . . ?
O12 Mg1 O2 88.77(6) 2_676 . ?
O3 Mg1 O2 87.42(6) . . ?
O5 Mg1 O8 85.47(7) . 1_565 ?
O9 Mg1 O8 92.70(7) . 1_565 ?
O12 Mg1 O8 90.72(6) 2_676 1_565 ?
O3 Mg1 O8 175.63(7) . 1_565 ?
O2 Mg1 O8 89.53(6) . 1_565 ?
O6 Mg2 O6 180.0 2_667 . ?
O6 Mg2 O7 93.05(8) 2_667 . ?
O6 Mg2 O7 86.95(8) . . ?
O6 Mg2 O7 86.95(8) 2_667 2_667 ?
O6 Mg2 O7 93.05(8) . 2_667 ?
O7 Mg2 O7 180.00(8) . 2_667 ?
O6 Mg2 O1 91.17(7) 2_667 1_445 ?
O6 Mg2 O1 88.83(7) . 1_445 ?
O7 Mg2 O1 89.90(6) . 1_445 ?
O7 Mg2 O1 90.10(6) 2_667 1_445 ?
O6 Mg2 O1 88.83(7) 2_667 2_777 ?
O6 Mg2 O1 91.17(7) . 2_777 ?
O7 Mg2 O1 90.10(6) . 2_777 ?
O7 Mg2 O1 89.90(6) 2_667 2_777 ?
O1 Mg2 O1 180.0 1_445 2_777 ?
P1 O2 Mg1 130.37(9) . . ?
P2 O4 Mg3 129.31(9) . 1_655 ?
P1 O1 Mg2 134.56(9) . 1_665 ?
P6 O12 Mg1 129.34(9) . 2_676 ?
P6 O11 Mg3 131.68(9) . . ?
P4 O8 Mg1 128.09(9) . 1_545 ?
P2 O3 Mg1 127.73(9) . . ?
P4 O7 Mg2 128.20(10) . . ?
P5 O9 Mg1 151.84(12) . . ?
P3 O5 Mg1 143.94(11) . . ?
P5 O10 Mg3 146.55(12) . . ?
P3 O6 Mg2 146.78(13) . . ?
C1 N3 H3C 120.0 . . ?
C1 N3 H3D 120.0 . . ?
H3C N3 H3D 120.0 . . ?
C1 N2 H2C 120.0 . . ?
C1 N2 H2D 120.0 . . ?
H2C N2 H2D 120.0 . . ?
C1 N1 H1C 120.0 . . ?
C1 N1 H1D 120.0 . . ?
H1C N1 H1D 120.0 . . ?
N3 C1 N1 120.6(2) . . ?
N3 C1 N2 119.9(2) . . ?
N1 C1 N2 119.5(2) . . ?
C2 N5 H5C 120.0 . . ?
C2 N5 H5D 120.0 . . ?
H5C N5 H5D 120.0 . . ?
C2 N6 H6C 120.0 . . ?
C2 N6 H6D 120.0 . . ?
H6C N6 H6D 120.0 . . ?
C2 N4 H4C 120.0 . . ?
C2 N4 H4D 120.0 . . ?
H4C N4 H4D 120.0 . . ?
N6 C2 N5 119.7(2) . . ?
N6 C2 N4 119.6(2) . . ?
N5 C2 N4 120.6(2) . . ?

loop_
_geom_bond_atom_site_label_1
_geom_bond_atom_site_label_2
_geom_bond_distance
_geom_bond_site_symmetry_2
_geom_bond_publ_flag
P1 O1 1.5064(16) . ?
P1 O2 1.5064(15) . ?
P1 H1A 1.30(3) . ?
P1 H1B 1.27(3) . ?
P6 O11 1.4995(16) . ?
P6 O12 1.5020(15) . ?
P6 H6A 1.36(4) . ?
P6 H6B 1.26(4) . ?
P2 O3 1.5051(15) . ?
P2 O4 1.5071(14) . ?
P2 H2A 1.29(3) . ?
P2 H2B 1.34(3) . ?
P3 O6 1.4752(18) . ?
P3 O5 1.4935(17) . ?
P3 H3A 1.31(4) . ?
P3 H3B 1.32(3) . ?
P5 O10 1.4882(17) . ?
P5 O9 1.4888(16) . ?
P5 H5A 1.36(4) . ?
P5 H5B 1.26(3) . ?
P4 O7 1.4995(16) . ?
P4 O8 1.5007(15) . ?
P4 H4A 1.32(3) . ?
P4 H4B 1.31(4) . ?
Mg3 O10 2.0646(16) . ?
Mg3 O10 2.0646(16) 2_566 ?
Mg3 O11 2.0875(15) 2_566 ?
Mg3 O11 2.0876(15) . ?
Mg3 O4 2.0964(14) 2_666 ?
Mg3 O4 2.0964(14) 1_455 ?
Mg1 O5 2.0552(17) . ?
Mg1 O9 2.0693(17) . ?
Mg1 O12 2.0901(16) 2_676 ?
Mg1 O3 2.0971(15) . ?
Mg1 O2 2.1092(16) . ?
Mg1 O8 2.1153(15) 1_565 ?
Mg2 O6 2.0419(17) 2_667 ?
Mg2 O6 2.0419(17) . ?
Mg2 O7 2.0842(15) . ?
Mg2 O7 2.0842(15) 2_667 ?
Mg2 O1 2.1372(15) 1_445 ?
Mg2 O1 2.1372(15) 2_777 ?
O4 Mg3 2.0964(14) 1_655 ?
O1 Mg2 2.1371(14) 1_665 ?
O12 Mg1 2.0901(15) 2_676 ?
O8 Mg1 2.1153(15) 1_545 ?
N3 C1 1.320(3) . ?
N3 H3C 0.8600 . ?
N3 H3D 0.8600 . ?
N2 C1 1.330(3) . ?
N2 H2C 0.8600 . ?
N2 H2D 0.8600 . ?
N1 C1 1.329(3) . ?
N1 H1C 0.8600 . ?
N1 H1D 0.8600 . ?
N5 C2 1.325(3) . ?
N5 H5C 0.8600 . ?
N5 H5D 0.8600 . ?
N6 C2 1.325(3) . ?
N6 H6C 0.8600 . ?
N6 H6D 0.8600 . ?
N4 C2 1.328(3) . ?
N4 H4C 0.8600 . ?
N4 H4D 0.8600 . ?

loop_
_geom_torsion_atom_site_label_1
_geom_torsion_atom_site_label_2
_geom_torsion_atom_site_label_3
_geom_torsion_atom_site_label_4
_geom_torsion
_geom_torsion_site_symmetry_1
_geom_torsion_site_symmetry_2
_geom_torsion_site_symmetry_3
_geom_torsion_site_symmetry_4
_geom_torsion_publ_flag
O1 P1 O2 Mg1 158.56(10) . . . . ?
O3 P2 O4 Mg3 163.55(10) . . . 1_655 ?
O2 P1 O1 Mg2 -155.66(11) . . . 1_665 ?
O11 P6 O12 Mg1 167.23(11) . . . 2_676 ?
O12 P6 O11 Mg3 179.51(12) . . . . ?
O7 P4 O8 Mg1 158.85(11) . . . 1_545 ?
O4 P2 O3 Mg1 -156.29(10) . . . . ?
O8 P4 O7 Mg2 -178.55(11) . . . . ?
O10 P5 O9 Mg1 -105.6(2) . . . . ?
O6 P3 O5 Mg1 104.7(2) . . . . ?
O9 P5 O10 Mg3 -128.73(18) . . . . ?
O5 P3 O6 Mg2 124.6(2) . . . . ?
